data_4027945
loop_
_publ_author_name
'Jan V\'avra'
'Luk\'a\<s Severa'
'Ivana C\'isa\<rov\'a'
'Blanka Klepet\'a\<rov\'a'
'David \<Saman'
'Du\<san Koval'
'V\'aclav Ka\<si\<cka'
'Filip Tepl\'y'

_publ_section_title
;
 Search for Conglomerate in Set of [7]Helquat Salts: Multigram Resolution
 of Helicene-Viologen Hybrid by Preferential Crystallization
;
_journal_name_full 'Journal of Organic Chemistry'
_journal_page_first 1329
_journal_page_last 1342
_journal_paper_doi 10.1021/jo301615k
_journal_volume 78
_journal_year 2013
_chemical_formula_moiety 'C32 H32 N2 O6 S2'
_chemical_formula_sum 'C32 H32 N2 O6 S2'
_chemical_formula_weight 604.75
_space_group_IT_number 60
_symmetry_cell_setting orthorhombic
_symmetry_space_group_name_Hall '-P 2n 2ab'
_symmetry_space_group_name_H-M 'P b c n'
_atom_sites_solution_hydrogens geom
_atom_sites_solution_primary direct
_audit_creation_date 11-08-10
_audit_creation_method CRYSTALS_ver_14.05
_cell_angle_alpha 90
_cell_angle_beta 90
_cell_angle_gamma 90
_cell_formula_units_Z 4
_cell_length_a 12.2280(5)
_cell_length_b 11.2609(6)
_cell_length_c 20.2299(8)
_cell_measurement_reflns_used 0
_cell_measurement_temperature 293
_cell_measurement_theta_max 0
_cell_measurement_theta_min 0
_cell_volume 2785.6(2)
_computing_cell_refinement 'CrysAlis RED, (Oxford Diffraction, 2002)'
_computing_data_collection 'Xcalibur, (Oxford Diffraction, 2002)'
_computing_data_reduction 'CrysAlis RED, (Oxford Diffraction, 2002)'
_computing_molecular_graphics 'CAMERON (Watkin et al., 1996)'
_computing_publication_material 'CRYSTALS (Betteridge et al., 2003)'
_computing_structure_refinement 'CRYSTALS (Betteridge et al., 2003)'
_computing_structure_solution 'SIR92 (Altomare et al., 1994)'
_diffrn_ambient_temperature 293
_diffrn_measured_fraction_theta_full 0.997
_diffrn_measured_fraction_theta_max 0.980
_diffrn_measurement_device Area
_diffrn_measurement_device_type 'Oxford Diffraction XCALIBUR'
_diffrn_measurement_method '\f & \w scans'
_diffrn_radiation_monochromator graphite
_diffrn_radiation_type 'Cu K\a'
_diffrn_radiation_wavelength 1.54180
_diffrn_reflns_av_R_equivalents 0.000
_diffrn_reflns_limit_h_max 14
_diffrn_reflns_limit_h_min -15
_diffrn_reflns_limit_k_max 14
_diffrn_reflns_limit_k_min -11
_diffrn_reflns_limit_l_max 25
_diffrn_reflns_limit_l_min -22
_diffrn_reflns_number 22807
_diffrn_reflns_theta_full 69.692
_diffrn_reflns_theta_max 74.938
_diffrn_reflns_theta_min 5.340
_diffrn_standards_number 0
_exptl_absorpt_coefficient_mu 2.155
_exptl_absorpt_correction_T_max 1.00
_exptl_absorpt_correction_T_min 1.00
_exptl_absorpt_correction_type numerical
_exptl_absorpt_process_details
; 
 Analytical Absorption (De Meulenaer & Tompa, 1965) 
;
_exptl_crystal_density_diffrn 1.442
_exptl_crystal_F_000 1272
_refine_diff_density_max 0.28
_refine_diff_density_min -0.36
_refine_ls_extinction_coef 49(3)
_refine_ls_extinction_method 'Larson (1970), Equation 22'
_refine_ls_goodness_of_fit_ref 1.1537
_refine_ls_hydrogen_treatment none
_refine_ls_matrix_type full
_refine_ls_number_parameters 191
_refine_ls_number_reflns 2509
_refine_ls_number_restraints 0
_refine_ls_R_factor_all 0.0396
_refine_ls_R_factor_gt 0.0357
_refine_ls_shift/su_max 0.0008754
_refine_ls_shift/su_mean 0.8176138
_refine_ls_structure_factor_coef F
_refine_ls_weighting_details
;
 Method, part 1, Chebychev polynomial, (Watkin, 1994, Prince, 1982) 
 [weight] = 1.0/[A~0~*T~0~(x)+A~1~*T~1~(x) ... +A~n-1~]*T~n-1~(x)] 
 where A~i~ are the Chebychev coefficients listed below and x= Fcalc/Fmax 
 Method = Robust Weighting (Prince, 1982) 
 W = [weight] * [1-(deltaF/6*sigmaF)^2^]^2^ 
 A~i~ are: 
 6.72 -1.36 4.68 
;
_refine_ls_weighting_scheme calc
_refine_ls_wR_factor_all 0.0389
_refine_ls_wR_factor_gt 0.0369
_refine_ls_wR_factor_ref 0.0369
_reflns_limit_h_max 15
_reflns_limit_h_min 0
_reflns_limit_k_max 14
_reflns_limit_k_min 0
_reflns_limit_l_max 25
_reflns_limit_l_min 0
_reflns_number_gt 2509
_reflns_number_total 2805
_reflns_threshold_expression I>2.0\s(I)
_oxford_diffrn_Wilson_B_factor 2.48
_oxford_diffrn_Wilson_scale 0.05
_oxford_refine_ls_r_factor_ref 0.0357
_oxford_refine_ls_scale 4.271(8)
_oxford_reflns_number_all 2805
_oxford_reflns_threshold_expression_ref I>2.0\s(I)
_oxford_structure_analysis_title 'RED_SMART_NOABS in Pbcn'
_cod_data_source_file jo301615k_2_HSO4.cif
_cod_data_source_block 1
_cod_original_sg_symbol_H-M 'P b c n '
_cod_database_code 4027945

loop_
_symmetry_equiv_pos_as_xyz
x,y,z
-x,-y,-z
x,-y,z+1/2
-x,y,-z+1/2
-x+1/2,-y+1/2,z+1/2
x+1/2,y+1/2,-z+1/2
x+1/2,-y+1/2,-z
-x+1/2,y+1/2,z

loop_
_atom_site_label
_atom_site_type_symbol
_atom_site_fract_x
_atom_site_fract_y
_atom_site_fract_z
_atom_site_U_iso_or_equiv
_atom_site_occupancy
_atom_site_adp_type
_atom_site_refinement_flags_posn
S1 S 0.69988(3) 0.46598(3) 0.487695(16) 0.0287 1.0000 Uani .
O2 O 0.80419(9) 0.47242(11) 0.45307(6) 0.0444 1.0000 Uani .
O3 O 0.71320(9) 0.47056(9) 0.55905(5) 0.0377 1.0000 Uani .
O4 O 0.63331(9) 0.36618(9) 0.46626(5) 0.0394 1.0000 Uani .
C5 C 0.62846(14) 0.59649(14) 0.46605(8) 0.0402 1.0000 Uani .
N6 N 0.93433(9) 0.52435(9) 0.62151(5) 0.0264 1.0000 Uani .
C7 C 0.92962(10) 0.51654(11) 0.68778(6) 0.0224 1.0000 Uani .
C8 C 0.97517(10) 0.40798(10) 0.71832(6) 0.0212 1.0000 Uani .
C9 C 0.96262(10) 0.30016(11) 0.68506(6) 0.0241 1.0000 Uani .
C10 C 0.98442(11) 0.19168(11) 0.71653(6) 0.0273 1.0000 Uani .
C11 C 0.97124(16) 0.07903(13) 0.67722(8) 0.0455 1.0000 Uani .
C12 C 0.92710(11) 0.30644(12) 0.61376(6) 0.0290 1.0000 Uani .
C13 C 0.96985(11) 0.41923(13) 0.58284(6) 0.0308 1.0000 Uani .
C14 C 0.87917(10) 0.61057(11) 0.72349(6) 0.0238 1.0000 Uani .
C15 C 0.84803(10) 0.60123(11) 0.79105(6) 0.0251 1.0000 Uani .
C16 C 0.80245(11) 0.69523(12) 0.82369(8) 0.0329 1.0000 Uani .
C17 C 0.78714(12) 0.80429(13) 0.79064(9) 0.0402 1.0000 Uani .
C18 C 0.81218(12) 0.81556(12) 0.72518(9) 0.0381 1.0000 Uani .
C19 C 0.85687(10) 0.71873(12) 0.68972(7) 0.0303 1.0000 Uani .
C20 C 0.87650(12) 0.72507(13) 0.62090(8) 0.0363 1.0000 Uani .
C21 C 0.90858(11) 0.62636(13) 0.58815(7) 0.0348 1.0000 Uani .
H111 H 0.9809 0.0108 0.7056 0.0631 1.0000 Uiso R
H112 H 1.0266 0.0750 0.6418 0.0636 1.0000 Uiso R
H113 H 0.8972 0.0756 0.6583 0.0635 1.0000 Uiso R
H121 H 0.9568 0.2383 0.5888 0.0315 1.0000 Uiso R
H122 H 0.8459 0.3057 0.6112 0.0313 1.0000 Uiso R
H131 H 1.0512 0.4175 0.5820 0.0333 1.0000 Uiso R
H132 H 0.9417 0.4265 0.5381 0.0327 1.0000 Uiso R
H151 H 0.8580 0.5268 0.8127 0.0255 1.0000 Uiso R
H161 H 0.7808 0.6868 0.8697 0.0365 1.0000 Uiso R
H171 H 0.7587 0.8721 0.8136 0.0451 1.0000 Uiso R
H181 H 0.7980 0.8900 0.7028 0.0423 1.0000 Uiso R
H201 H 0.8642 0.7970 0.5969 0.0409 1.0000 Uiso R
H211 H 0.9131 0.6273 0.5411 0.0383 1.0000 Uiso R
H53 H 0.6714 0.6669 0.4768 0.0548 1.0000 Uiso R
H52 H 0.5588 0.6003 0.4890 0.0552 1.0000 Uiso R
H51 H 0.6154 0.5955 0.4185 0.0548 1.0000 Uiso R

loop_
_atom_site_aniso_label
_atom_site_aniso_U_11
_atom_site_aniso_U_22
_atom_site_aniso_U_33
_atom_site_aniso_U_23
_atom_site_aniso_U_13
_atom_site_aniso_U_12
S1 0.02728(18) 0.03135(19) 0.02755(18) 0.00244(12) 0.00242(12) -0.00454(12)
O2 0.0344(6) 0.0558(7) 0.0429(6) -0.0035(5) 0.0128(4) -0.0086(5)
O3 0.0409(6) 0.0436(6) 0.0286(5) 0.0072(4) -0.0017(4) -0.0066(4)
O4 0.0366(5) 0.0353(6) 0.0465(6) -0.0026(5) -0.0012(4) -0.0077(4)
C5 0.0478(9) 0.0350(8) 0.0378(8) 0.0052(6) -0.0003(7) 0.0001(6)
N6 0.0253(5) 0.0311(6) 0.0226(5) 0.0055(4) -0.0019(4) -0.0047(4)
C7 0.0204(5) 0.0243(6) 0.0225(6) 0.0039(5) -0.0024(4) -0.0042(4)
C8 0.0213(5) 0.0212(6) 0.0211(6) 0.0009(5) 0.0013(4) -0.0012(4)
C9 0.0226(6) 0.0260(6) 0.0238(6) -0.0029(5) 0.0025(4) -0.0032(5)
C10 0.0281(6) 0.0224(6) 0.0314(7) -0.0037(5) 0.0056(5) -0.0028(5)
C11 0.0649(11) 0.0252(7) 0.0463(9) -0.0066(7) 0.0035(8) -0.0058(7)
C12 0.0298(7) 0.0332(7) 0.0241(6) -0.0055(5) 0.0000(5) -0.0039(5)
C13 0.0296(6) 0.0425(8) 0.0202(6) -0.0005(5) 0.0014(5) -0.0037(6)
C14 0.0198(6) 0.0213(6) 0.0304(6) 0.0034(5) -0.0046(5) -0.0021(4)
C15 0.0219(6) 0.0216(6) 0.0317(7) 0.0008(5) -0.0024(5) -0.0001(4)
C16 0.0294(7) 0.0300(7) 0.0393(8) -0.0047(6) -0.0011(6) 0.0045(5)
C17 0.0376(8) 0.0267(7) 0.0563(10) -0.0057(6) -0.0055(7) 0.0087(6)
C18 0.0338(7) 0.0217(6) 0.0587(9) 0.0077(6) -0.0107(7) 0.0029(5)
C19 0.0235(6) 0.0265(6) 0.0410(8) 0.0087(6) -0.0075(5) -0.0021(5)
C20 0.0319(7) 0.0345(8) 0.0426(8) 0.0194(6) -0.0077(6) -0.0036(6)
C21 0.0331(7) 0.0416(8) 0.0297(7) 0.0154(6) -0.0041(5) -0.0051(6)

loop_
_atom_type_symbol
_atom_type_scat_dispersion_real
_atom_type_scat_dispersion_imag
_atom_type_scat_Cromer_Mann_a1
_atom_type_scat_Cromer_Mann_b1
_atom_type_scat_Cromer_Mann_a2
_atom_type_scat_Cromer_Mann_b2
_atom_type_scat_Cromer_Mann_a3
_atom_type_scat_Cromer_Mann_b3
_atom_type_scat_Cromer_Mann_a4
_atom_type_scat_Cromer_Mann_b4
_atom_type_scat_Cromer_Mann_c
_atom_type_scat_source
C 0.0181 0.0091 2.3100 20.8439 1.0200 10.2075 1.5886 0.5687 0.8650 51.6512 0.2156 'International Tables Vol C 4.2.6.8 and 6.1.1.4'
H 0.0000 0.0000 0.4930 10.5109 0.3229 26.1257 0.1402 3.1424 0.0408 57.7998 0.0030 'International Tables Vol C 4.2.6.8 and 6.1.1.4'
N 0.0311 0.0180 12.2126 0.0057 3.1322 9.8933 2.0125 28.9975 1.1663 0.5826 -11.5290 'International Tables Vol C 4.2.6.8 and 6.1.1.4'
O 0.0492 0.0322 3.0485 13.2771 2.2868 5.7011 1.5463 0.3239 0.8670 32.9089 0.2508 'International Tables Vol C 4.2.6.8 and 6.1.1.4'
S 0.3331 0.5567 6.9053 1.4679 5.2034 22.2151 1.4379 0.2536 1.5863 56.1720 0.8669 'International Tables Vol C 4.2.6.8 and 6.1.1.4'

loop_
_geom_angle_atom_site_label_1
_geom_angle_site_symmetry_1
_geom_angle_atom_site_label_2
_geom_angle_atom_site_label_3
_geom_angle_site_symmetry_3
_geom_angle
_geom_angle_publ_flag
O2 . S1 O3 . 112.18(7) yes
O2 . S1 O4 . 112.66(7) yes
O3 . S1 O4 . 112.72(6) yes
O2 . S1 C5 . 105.82(7) yes
O3 . S1 C5 . 105.80(7) yes
O4 . S1 C5 . 107.02(7) yes
S1 . C5 H53 . 110.8 no
S1 . C5 H52 . 110.7 no
H53 . C5 H52 . 109.3 no
S1 . C5 H51 . 108.4 no
H53 . C5 H51 . 108.5 no
H52 . C5 H51 . 109.1 no
C7 . N6 C13 . 119.08(10) yes
C7 . N6 C21 . 122.45(12) yes
C13 . N6 C21 . 118.47(11) yes
N6 . C7 C8 . 117.03(11) yes
N6 . C7 C14 . 118.43(11) yes
C8 . C7 C14 . 124.52(11) yes
C7 . C8 C8 4_756 122.61(7) yes
C7 . C8 C9 . 118.43(11) yes
C8 4_756 C8 C9 . 118.85(7) yes
C8 . C9 C10 . 121.16(11) yes
C8 . C9 C12 . 116.85(11) yes
C10 . C9 C12 . 121.98(11) yes
C10 4_756 C10 C9 . 119.23(7) yes
C10 4_756 C10 C11 . 122.50(9) yes
C9 . C10 C11 . 118.26(12) yes
C10 . C11 H111 . 110.1 no
C10 . C11 H112 . 110.4 no
H111 . C11 H112 . 108.1 no
C10 . C11 H113 . 109.7 no
H111 . C11 H113 . 108.2 no
H112 . C11 H113 . 110.3 no
C9 . C12 C13 . 109.65(10) yes
C9 . C12 H121 . 110.3 no
C13 . C12 H121 . 108.3 no
C9 . C12 H122 . 109.7 no
C13 . C12 H122 . 109.3 no
H121 . C12 H122 . 109.5 no
C12 . C13 N6 . 110.57(10) yes
C12 . C13 H131 . 109.7 no
N6 . C13 H131 . 108.5 no
C12 . C13 H132 . 109.6 no
N6 . C13 H132 . 108.7 no
H131 . C13 H132 . 109.8 no
C7 . C14 C15 . 123.28(11) yes
C7 . C14 C19 . 118.46(12) yes
C15 . C14 C19 . 118.25(12) yes
C14 . C15 C16 . 121.07(12) yes
C14 . C15 H151 . 118.2 no
C16 . C15 H151 . 120.7 no
C15 . C16 C17 . 119.97(14) yes
C15 . C16 H161 . 119.9 no
C17 . C16 H161 . 120.1 no
C16 . C17 C18 . 120.72(14) yes
C16 . C17 H171 . 120.8 no
C18 . C17 H171 . 118.5 no
C17 . C18 C19 . 120.45(13) yes
C17 . C18 H181 . 119.6 no
C19 . C18 H181 . 119.9 no
C14 . C19 C18 . 119.35(13) yes
C14 . C19 C20 . 118.89(13) yes
C18 . C19 C20 . 121.72(13) yes
C19 . C20 C21 . 119.35(13) yes
C19 . C20 H201 . 121.0 no
C21 . C20 H201 . 119.6 no
N6 . C21 C20 . 120.98(13) yes
N6 . C21 H211 . 119.2 no
C20 . C21 H211 . 119.8 no

loop_
_geom_bond_atom_site_label_1
_geom_bond_atom_site_label_2
_geom_bond_site_symmetry_2
_geom_bond_distance
_geom_bond_publ_flag
S1 O2 . 1.4570(10) yes
S1 O3 . 1.4536(11) yes
S1 O4 . 1.4539(10) yes
S1 C5 . 1.7648(16) yes
C5 H53 . 0.975 no
C5 H52 . 0.971 no
C5 H51 . 0.976 no
N6 C7 . 1.3448(17) yes
N6 C13 . 1.4840(18) yes
N6 C21 . 1.3691(17) yes
C7 C8 . 1.4787(16) yes
C7 C14 . 1.4225(17) yes
C8 C8 4_756 1.418(2) yes
C8 C9 . 1.3966(17) yes
C9 C10 . 1.4031(18) yes
C9 C12 . 1.5080(17) yes
C10 C10 4_756 1.407(3) yes
C10 C11 . 1.5059(18) yes
C11 H111 . 0.966 no
C11 H112 . 0.986 no
C11 H113 . 0.983 no
C12 C13 . 1.5092(19) yes
C12 H121 . 0.988 no
C12 H122 . 0.994 no
C13 H131 . 0.995 no
C13 H132 . 0.972 no
C14 C15 . 1.4227(18) yes
C14 C19 . 1.4229(17) yes
C15 C16 . 1.3665(19) yes
C15 H151 . 0.953 no
C16 C17 . 1.411(2) yes
C16 H161 . 0.973 no
C17 C18 . 1.365(2) yes
C17 H171 . 0.959 no
C18 C19 . 1.415(2) yes
C18 H181 . 0.969 no
C19 C20 . 1.414(2) yes
C20 C21 . 1.352(2) yes
C20 H201 . 0.956 no
C21 H211 . 0.953 no

loop_
_geom_hbond_atom_site_label_D
_geom_hbond_atom_site_label_H
_geom_hbond_atom_site_label_A
_geom_hbond_site_symmetry_A
_geom_hbond_angle_DHA
_geom_hbond_distance_DH
_geom_hbond_distance_HA
_geom_hbond_distance_DA
_geom_hbond_publ_flag
C13 H131 O2 2_766 141 0.99 2.27 3.107(2) yes
C13 H132 O2 . 156 0.97 2.46 3.369(2) yes
C16 H161 O2 3_565 134 0.97 2.48 3.227(2) yes
C20 H201 O3 8_655 162 0.96 2.30 3.227(2) yes
C5 H52 O4 2_666 170 0.97 2.55 3.507(2) yes
